data_7108221
loop_
_publ_author_name
'Arijit Mallick'
'Tanay Kundu'
'Rahul Banerjee'

_publ_section_title
;
 Correlation between coordinated water content and proton conductivity in
 Ca-BTC-based metal-organic frameworks
;
_journal_name_full Chem.Commun.
_journal_page_first 8829
_journal_paper_doi 10.1039/c2cc34006b
_journal_volume 48
_journal_year 2012
_chemical_formula_moiety 'C9 H6 Ca O7'
_chemical_formula_sum 'C9 H6 Ca O7'
_chemical_formula_weight 266.22
_chemical_name_common Ca-BTC-H2O-348
_chemical_name_systematic
;
?
;
_space_group_IT_number 2
_symmetry_cell_setting triclinic
_symmetry_space_group_name_Hall '-P 1'
_symmetry_space_group_name_H-M 'P -1'
_atom_sites_solution_hydrogens geom
_atom_sites_solution_primary direct
_atom_sites_solution_secondary difmap
_audit_creation_method SHELXL-97
_cell_angle_alpha 101.341(13)
_cell_angle_beta 99.683(12)
_cell_angle_gamma 111.950(16)
_cell_formula_units_Z 2
_cell_length_a 6.8656(11)
_cell_length_b 9.1287(16)
_cell_length_c 9.9209(14)
_cell_measurement_temperature 348(2)
_cell_volume 545.11(18)
_computing_cell_refinement 'Bruker SMART'
_computing_data_collection 'Bruker SMART'
_computing_data_reduction 'Bruker SMART'
_computing_molecular_graphics 'Bruker SHELXTL'
_computing_publication_material 'Bruker SHELXTL'
_computing_structure_refinement 'Bruker SHELXTL'
_computing_structure_solution 'Bruker SHELXTL'
_diffrn_ambient_temperature 348(2)
_diffrn_measured_fraction_theta_full 1.000
_diffrn_measured_fraction_theta_max 1.000
_diffrn_radiation_monochromator graphite
_diffrn_radiation_source 'fine-focus sealed tube'
_diffrn_radiation_type MoK\a
_diffrn_radiation_wavelength 0.71073
_diffrn_reflns_av_R_equivalents 0.0276
_diffrn_reflns_av_sigmaI/netI 0.0522
_diffrn_reflns_limit_h_max 9
_diffrn_reflns_limit_h_min -9
_diffrn_reflns_limit_k_max 12
_diffrn_reflns_limit_k_min -11
_diffrn_reflns_limit_l_max 13
_diffrn_reflns_limit_l_min -13
_diffrn_reflns_number 4319
_diffrn_reflns_theta_full 29.24
_diffrn_reflns_theta_max 29.24
_diffrn_reflns_theta_min 3.21
_exptl_absorpt_coefficient_mu 0.596
_exptl_absorpt_correction_T_max 0.920
_exptl_absorpt_correction_T_min 0.836
_exptl_absorpt_correction_type multi-scan
_exptl_absorpt_process_details 'Blessing, Acta Cryst. (1995) A51 33-58'
_exptl_crystal_colour colorless
_exptl_crystal_density_diffrn 1.622
_exptl_crystal_density_method 'not measured'
_exptl_crystal_description Plate
_exptl_crystal_F_000 272.0
_exptl_crystal_size_max 0.31
_exptl_crystal_size_mid 0.25
_exptl_crystal_size_min 0.14
_refine_diff_density_max 0.342
_refine_diff_density_min -0.312
_refine_diff_density_rms 0.068
_refine_ls_extinction_method none
_refine_ls_goodness_of_fit_ref 1.079
_refine_ls_hydrogen_treatment constr
_refine_ls_matrix_type full
_refine_ls_number_parameters 156
_refine_ls_number_reflns 2493
_refine_ls_number_restraints 0
_refine_ls_restrained_S_all 1.079
_refine_ls_R_factor_all 0.0502
_refine_ls_R_factor_gt 0.0410
_refine_ls_shift/su_max 0.000
_refine_ls_shift/su_mean 0.000
_refine_ls_structure_factor_coef Fsqd
_refine_ls_weighting_details 'calc w=1/[\s^2^(Fo^2^)+(0.0420P)^2^+0.1163P] where P=(Fo^2^+2Fc^2^)/3'
_refine_ls_weighting_scheme calc
_refine_ls_wR_factor_gt 0.0983
_refine_ls_wR_factor_ref 0.1072
_reflns_number_gt 2100
_reflns_number_total 2980
_reflns_threshold_expression >2sigma(I)
_cod_data_source_file c2cc34006b.txt
_cod_data_source_block Ca-BTC-H2O-348
_cod_database_code 7108221

loop_
_symmetry_equiv_pos_as_xyz
'x, y, z'
'-x, -y, -z'

loop_
_atom_site_label
_atom_site_type_symbol
_atom_site_fract_x
_atom_site_fract_y
_atom_site_fract_z
_atom_site_U_iso_or_equiv
_atom_site_adp_type
_atom_site_occupancy
_atom_site_symmetry_multiplicity
_atom_site_calc_flag
_atom_site_refinement_flags
Ca1 Ca 0.31318(6) 0.57803(5) 0.10836(4) 0.02219(15) Uani 1 1 d .
O1 O 0.3236(3) 0.54708(19) 0.35115(16) 0.0318(4) Uani 1 1 d .
O2 O 0.0216(2) 0.3973(2) -0.12080(15) 0.0293(4) Uani 1 1 d .
O3 O 0.5818(3) 0.84635(19) 0.49765(16) 0.0306(4) Uani 1 1 d .
H3 H 0.4919 0.7508 0.4603 0.046 Uiso 1 1 calc R
O4 O 0.3578(2) 0.4590(2) -0.13354(16) 0.0326(4) Uani 1 1 d .
O5 O 0.5618(3) 0.84825(19) 0.27104(16) 0.0351(4) Uani 1 1 d .
O6 O 0.1111(3) 0.3271(2) 0.17544(16) 0.0358(4) Uani 1 1 d .
C7 C 0.0833(3) 0.3175(3) 0.4098(2) 0.0216(4) Uani 1 1 d .
C8 C 0.0732(3) 0.3147(3) -0.3488(2) 0.0206(4) Uani 1 1 d .
C9 C -0.0874(3) 0.1622(3) 0.3607(2) 0.0231(5) Uani 1 1 d .
H9 H -0.1413 0.1103 0.2633 0.028 Uiso 1 1 calc R
C10 C 0.6425(3) 0.9153(3) 0.3984(2) 0.0234(5) Uani 1 1 d .
C11 C -0.1001(3) 0.1605(3) -0.3991(2) 0.0229(5) Uani 1 1 d .
H11 H -0.1638 0.1088 -0.3357 0.027 Uiso 1 1 calc R
C12 C 0.1780(3) 0.4020(3) 0.3058(2) 0.0236(5) Uani 1 1 d .
C13 C 0.1561(3) 0.3952(3) -0.1912(2) 0.0219(4) Uani 1 1 d .
C14 C 0.1660(3) 0.3929(3) 0.5562(2) 0.0230(5) Uani 1 1 d .
H14 H 0.2835 0.4958 0.5904 0.028 Uiso 1 1 calc R
C15 C -0.1785(3) 0.0834(3) 0.4549(2) 0.0215(4) Uani 1 1 d .
O16 O 0.3178(3) 0.7895(3) -0.0137(2) 0.0555(6) Uani 1 1 d .
H16A H 0.1898 0.7611 -0.0698 0.083 Uiso 1 1 d R
H16B H 0.3541 0.8832 0.0486 0.083 Uiso 1 1 d R

loop_
_atom_site_aniso_label
_atom_site_aniso_U_11
_atom_site_aniso_U_22
_atom_site_aniso_U_33
_atom_site_aniso_U_23
_atom_site_aniso_U_13
_atom_site_aniso_U_12
Ca1 0.0173(2) 0.0267(3) 0.0152(2) 0.00205(18) 0.00307(17) 0.00404(18)
O1 0.0306(9) 0.0242(8) 0.0245(8) 0.0043(7) 0.0039(7) -0.0029(7)
O2 0.0245(8) 0.0392(10) 0.0172(8) 0.0001(7) 0.0065(7) 0.0096(7)
O3 0.0314(9) 0.0228(8) 0.0246(8) 0.0048(7) 0.0054(7) -0.0006(7)
O4 0.0194(8) 0.0477(11) 0.0184(8) -0.0043(7) -0.0019(6) 0.0107(7)
O5 0.0378(9) 0.0262(9) 0.0203(8) 0.0015(7) -0.0010(7) -0.0027(7)
O6 0.0407(10) 0.0327(9) 0.0175(8) 0.0046(7) 0.0044(7) 0.0006(8)
C7 0.0209(10) 0.0226(11) 0.0181(10) 0.0039(8) 0.0031(8) 0.0077(8)
C8 0.0169(10) 0.0247(11) 0.0145(9) -0.0005(8) 0.0008(8) 0.0072(8)
C9 0.0233(11) 0.0232(11) 0.0143(10) 0.0010(8) -0.0001(8) 0.0052(9)
C10 0.0206(10) 0.0223(11) 0.0211(11) 0.0017(9) 0.0026(9) 0.0062(8)
C11 0.0208(10) 0.0249(11) 0.0197(10) 0.0040(9) 0.0063(9) 0.0071(9)
C12 0.0222(11) 0.0257(11) 0.0188(10) 0.0063(9) 0.0035(9) 0.0066(9)
C13 0.0220(11) 0.0243(11) 0.0175(10) 0.0039(8) 0.0029(9) 0.0096(9)
C14 0.0189(10) 0.0221(11) 0.0208(10) 0.0014(8) 0.0019(9) 0.0047(8)
C15 0.0204(10) 0.0186(10) 0.0198(10) 0.0014(8) 0.0031(8) 0.0051(8)
O16 0.0486(12) 0.0492(12) 0.0489(12) 0.0189(10) -0.0060(10) 0.0052(10)

loop_
_atom_type_symbol
_atom_type_description
_atom_type_scat_dispersion_real
_atom_type_scat_dispersion_imag
_atom_type_scat_source
C C 0.0033 0.0016 'International Tables Vol C Tables 4.2.6.8 and 6.1.1.4'
H H 0.0000 0.0000 'International Tables Vol C Tables 4.2.6.8 and 6.1.1.4'
O O 0.0106 0.0060 'International Tables Vol C Tables 4.2.6.8 and 6.1.1.4'
Ca Ca 0.2262 0.3064 'International Tables Vol C Tables 4.2.6.8 and 6.1.1.4'

loop_
_geom_angle_atom_site_label_1
_geom_angle_atom_site_label_2
_geom_angle_atom_site_label_3
_geom_angle
_geom_angle_site_symmetry_1
_geom_angle_site_symmetry_3
O4 Ca1 O2 170.11(6) 2_665 2_565
O4 Ca1 O5 81.52(6) 2_665 .
O2 Ca1 O5 97.17(6) 2_565 .
O4 Ca1 O16 112.22(7) 2_665 .
O2 Ca1 O16 76.33(7) 2_565 .
O5 Ca1 O16 71.46(6) . .
O4 Ca1 O1 86.48(6) 2_665 .
O2 Ca1 O1 83.74(6) 2_565 .
O5 Ca1 O1 74.26(6) . .
O16 Ca1 O1 137.41(7) . .
O4 Ca1 O6 94.59(6) 2_665 .
O2 Ca1 O6 78.26(6) 2_565 .
O5 Ca1 O6 126.64(6) . .
O16 Ca1 O6 150.61(6) . .
O1 Ca1 O6 52.38(5) . .
O4 Ca1 O2 114.57(5) 2_665 .
O2 Ca1 O2 70.88(6) 2_565 .
O5 Ca1 O2 151.43(6) . .
O16 Ca1 O2 80.40(6) . .
O1 Ca1 O2 127.65(6) . .
O6 Ca1 O2 77.51(6) . .
O4 Ca1 O4 68.71(6) 2_665 .
O2 Ca1 O4 119.25(5) 2_565 .
O5 Ca1 O4 124.26(6) . .
O16 Ca1 O4 77.73(7) . .
O1 Ca1 O4 144.04(6) . .
O6 Ca1 O4 102.49(6) . .
O2 Ca1 O4 51.13(5) . .
O4 Ca1 C12 92.72(6) 2_665 .
O2 Ca1 C12 77.84(6) 2_565 .
O5 Ca1 C12 100.46(6) . .
O16 Ca1 C12 151.60(7) . .
O1 Ca1 C12 26.32(5) . .
O6 Ca1 C12 26.23(5) . .
O2 Ca1 C12 102.05(6) . .
O4 Ca1 C12 126.03(6) . .
O4 Ca1 C13 92.34(6) 2_665 .
O2 Ca1 C13 94.61(6) 2_565 .
O5 Ca1 C13 141.98(6) . .
O16 Ca1 C13 76.51(7) . .
O1 Ca1 C13 143.15(6) . .
O6 Ca1 C13 91.12(6) . .
O2 Ca1 C13 25.51(5) . .
O4 Ca1 C13 25.69(5) . .
C12 Ca1 C13 117.35(6) . .
O4 Ca1 Ca1 148.32(4) 2_665 2_565
O2 Ca1 Ca1 36.44(4) 2_565 2_565
O5 Ca1 Ca1 128.81(5) . 2_565
O16 Ca1 Ca1 75.74(5) . 2_565
O1 Ca1 Ca1 108.59(4) . 2_565
O6 Ca1 Ca1 75.06(4) . 2_565
O2 Ca1 Ca1 34.44(4) . 2_565
O4 Ca1 Ca1 84.14(4) . 2_565
C12 Ca1 Ca1 90.30(5) . 2_565
C13 Ca1 Ca1 58.71(4) . 2_565
O4 Ca1 Ca1 35.66(4) 2_665 2_665
O2 Ca1 Ca1 151.93(4) 2_565 2_665
O5 Ca1 Ca1 105.42(5) . 2_665
O16 Ca1 Ca1 95.07(6) . 2_665
O1 Ca1 Ca1 118.07(5) . 2_665
O6 Ca1 Ca1 100.50(5) . 2_665
O2 Ca1 Ca1 81.41(4) . 2_665
O4 Ca1 Ca1 33.05(3) . 2_665
C12 Ca1 Ca1 113.31(5) . 2_665
C13 Ca1 Ca1 57.32(4) . 2_665
Ca1 Ca1 Ca1 115.74(2) 2_565 2_665
C12 O1 Ca1 92.99(12) . .
C13 O2 Ca1 148.16(14) . 2_565
C13 O2 Ca1 93.79(12) . .
Ca1 O2 Ca1 109.12(6) 2_565 .
C10 O3 H3 109.5 . .
C13 O4 Ca1 146.08(14) . 2_665
C13 O4 Ca1 92.85(13) . .
Ca1 O4 Ca1 111.28(6) 2_665 .
C10 O5 Ca1 139.82(15) . .
C12 O6 Ca1 92.75(13) . .
C9 C7 C14 119.2(2) . .
C9 C7 C12 119.96(18) . .
C14 C7 C12 120.83(19) . .
C11 C8 C14 120.12(19) . 1_554
C11 C8 C13 118.83(19) . .
C14 C8 C13 121.05(19) 1_554 .
C15 C9 C7 120.76(19) . .
C15 C9 H9 119.6 . .
C7 C9 H9 119.6 . .
O5 C10 O3 123.7(2) . .
O5 C10 C15 122.4(2) . 1_665
O3 C10 C15 113.92(17) . 1_665
C8 C11 C15 119.6(2) . 1_554
C8 C11 H11 120.2 . .
C15 C11 H11 120.2 1_554 .
O6 C12 O1 121.1(2) . .
O6 C12 C7 119.55(19) . .
O1 C12 C7 119.32(18) . .
O6 C12 Ca1 61.02(12) . .
O1 C12 Ca1 60.69(11) . .
C7 C12 Ca1 172.24(15) . .
O2 C13 O4 121.92(19) . .
O2 C13 C8 118.67(18) . .
O4 C13 C8 119.41(19) . .
O2 C13 Ca1 60.70(10) . .
O4 C13 Ca1 61.47(11) . .
C8 C13 Ca1 174.66(15) . .
C8 C14 C7 120.2(2) 1_556 .
C8 C14 H14 119.9 1_556 .
C7 C14 H14 119.9 . .
C9 C15 C11 120.06(19) . 1_556
C9 C15 C10 119.14(18) . 1_445
C11 C15 C10 120.79(19) 1_556 1_445
Ca1 O16 H16A 110.7 . .
Ca1 O16 H16B 110.1 . .
H16A O16 H16B 108.4 . .

loop_
_geom_bond_atom_site_label_1
_geom_bond_atom_site_label_2
_geom_bond_distance
_geom_bond_site_symmetry_2
Ca1 O4 2.3859(16) 2_665
Ca1 O2 2.4127(16) 2_565
Ca1 O5 2.4418(17) .
Ca1 O16 2.466(2) .
Ca1 O1 2.4722(16) .
Ca1 O6 2.4795(18) .
Ca1 O2 2.5343(16) .
Ca1 O4 2.5506(16) .
Ca1 C12 2.831(2) .
Ca1 C13 2.900(2) .
Ca1 Ca1 4.0311(12) 2_565
Ca1 Ca1 4.0762(10) 2_665
O1 C12 1.257(3) .
O2 C13 1.252(3) .
O2 Ca1 2.4127(16) 2_565
O3 C10 1.313(3) .
O3 H3 0.8200 .
O4 C13 1.258(2) .
O4 Ca1 2.3859(16) 2_665
O5 C10 1.218(2) .
O6 C12 1.253(2) .
C7 C9 1.384(3) .
C7 C14 1.394(3) .
C7 C12 1.498(3) .
C8 C11 1.385(3) .
C8 C14 1.390(3) 1_554
C8 C13 1.498(3) .
C9 C15 1.381(3) .
C9 H9 0.9300 .
C10 C15 1.483(3) 1_665
C11 C15 1.392(3) 1_554
C11 H11 0.9300 .
C14 C8 1.390(3) 1_556
C14 H14 0.9300 .
C15 C11 1.392(3) 1_556
C15 C10 1.483(3) 1_445
O16 H16A 0.8709 .
O16 H16B 0.8703 .

loop_
_geom_torsion_atom_site_label_1
_geom_torsion_atom_site_label_2
_geom_torsion_atom_site_label_3
_geom_torsion_atom_site_label_4
_geom_torsion
_geom_torsion_site_symmetry_1
_geom_torsion_site_symmetry_4
O4 Ca1 O1 C12 -103.38(14) 2_665 .
O2 Ca1 O1 C12 75.16(14) 2_565 .
O5 Ca1 O1 C12 174.44(14) . .
O16 Ca1 O1 C12 137.08(14) . .
O6 Ca1 O1 C12 -4.83(12) . .
O2 Ca1 O1 C12 15.22(16) . .
O4 Ca1 O1 C12 -58.15(17) . .
C13 Ca1 O1 C12 -14.18(18) . .
Ca1 Ca1 O1 C12 48.12(14) 2_565 .
Ca1 Ca1 O1 C12 -86.19(13) 2_665 .
O4 Ca1 O2 C13 -31.37(15) 2_665 .
O2 Ca1 O2 C13 157.53(17) 2_565 .
O5 Ca1 O2 C13 88.67(17) . .
O16 Ca1 O2 C13 78.78(14) . .
O1 Ca1 O2 C13 -136.88(13) . .
O6 Ca1 O2 C13 -120.73(14) . .
O4 Ca1 O2 C13 -3.15(12) . .
C12 Ca1 O2 C13 -130.05(13) . .
Ca1 Ca1 O2 C13 157.53(17) 2_565 .
Ca1 Ca1 O2 C13 -17.90(12) 2_665 .
O4 Ca1 O2 Ca1 171.10(6) 2_665 2_565
O2 Ca1 O2 Ca1 0.0 2_565 2_565
O5 Ca1 O2 Ca1 -68.86(14) . 2_565
O16 Ca1 O2 Ca1 -78.75(8) . 2_565
O1 Ca1 O2 Ca1 65.59(9) . 2_565
O6 Ca1 O2 Ca1 81.74(7) . 2_565
O4 Ca1 O2 Ca1 -160.68(10) . 2_565
C12 Ca1 O2 Ca1 72.42(8) . 2_565
C13 Ca1 O2 Ca1 -157.53(17) . 2_565
Ca1 Ca1 O2 Ca1 -175.43(6) 2_665 2_565
O4 Ca1 O4 C13 155.64(18) 2_665 .
O2 Ca1 O4 C13 -17.87(16) 2_565 .
O5 Ca1 O4 C13 -141.54(13) . .
O16 Ca1 O4 C13 -84.35(14) . .
O1 Ca1 O4 C13 106.13(14) . .
O6 Ca1 O4 C13 65.54(14) . .
O2 Ca1 O4 C13 3.13(12) . .
C12 Ca1 O4 C13 78.38(15) . .
Ca1 Ca1 O4 C13 -7.71(13) 2_565 .
Ca1 Ca1 O4 C13 155.64(18) 2_665 .
O4 Ca1 O4 Ca1 0.0 2_665 2_665
O2 Ca1 O4 Ca1 -173.51(6) 2_565 2_665
O5 Ca1 O4 Ca1 62.82(10) . 2_665
O16 Ca1 O4 Ca1 120.00(8) . 2_665
O1 Ca1 O4 Ca1 -49.51(12) . 2_665
O6 Ca1 O4 Ca1 -90.10(8) . 2_665
O2 Ca1 O4 Ca1 -152.51(11) . 2_665
C12 Ca1 O4 Ca1 -77.27(9) . 2_665
C13 Ca1 O4 Ca1 -155.64(18) . 2_665
Ca1 Ca1 O4 Ca1 -163.36(7) 2_565 2_665
O4 Ca1 O5 C10 -85.7(2) 2_665 .
O2 Ca1 O5 C10 84.4(2) 2_565 .
O16 Ca1 O5 C10 157.3(3) . .
O1 Ca1 O5 C10 3.0(2) . .
O6 Ca1 O5 C10 3.7(3) . .
O2 Ca1 O5 C10 147.0(2) . .
O4 Ca1 O5 C10 -142.7(2) . .
C12 Ca1 O5 C10 5.5(3) . .
C13 Ca1 O5 C10 -168.6(2) . .
Ca1 Ca1 O5 C10 104.4(2) 2_565 .
Ca1 Ca1 O5 C10 -112.5(2) 2_665 .
O4 Ca1 O6 C12 86.82(14) 2_665 .
O2 Ca1 O6 C12 -86.27(14) 2_565 .
O5 Ca1 O6 C12 3.97(16) . .
O16 Ca1 O6 C12 -116.88(17) . .
O1 Ca1 O6 C12 4.85(12) . .
O2 Ca1 O6 C12 -159.01(14) . .
O4 Ca1 O6 C12 156.01(13) . .
C13 Ca1 O6 C12 179.26(14) . .
Ca1 Ca1 O6 C12 -123.62(14) 2_565 .
Ca1 Ca1 O6 C12 122.32(13) 2_665 .
C14 C7 C9 C15 1.3(3) . .
C12 C7 C9 C15 -179.18(19) . .
Ca1 O5 C10 O3 -9.9(4) . .
Ca1 O5 C10 C15 169.51(16) . 1_665
C14 C8 C11 C15 1.0(3) 1_554 1_554
C13 C8 C11 C15 -179.62(18) . 1_554
Ca1 O6 C12 O1 -8.8(2) . .
Ca1 O6 C12 C7 171.13(17) . .
Ca1 O1 C12 O6 8.9(2) . .
Ca1 O1 C12 C7 -171.10(17) . .
C9 C7 C12 O6 -4.4(3) . .
C14 C7 C12 O6 175.1(2) . .
C9 C7 C12 O1 175.5(2) . .
C14 C7 C12 O1 -5.0(3) . .
C9 C7 C12 Ca1 87.6(11) . .
C14 C7 C12 Ca1 -92.9(11) . .
O4 Ca1 C12 O6 -94.88(14) 2_665 .
O2 Ca1 C12 O6 88.08(14) 2_565 .
O5 Ca1 C12 O6 -176.76(13) . .
O16 Ca1 C12 O6 113.03(17) . .
O1 Ca1 C12 O6 -171.3(2) . .
O2 Ca1 C12 O6 20.95(14) . .
O4 Ca1 C12 O6 -29.39(15) . .
C13 Ca1 C12 O6 -0.84(15) . .
Ca1 Ca1 C12 O6 53.57(13) 2_565 .
Ca1 Ca1 C12 O6 -64.79(14) 2_665 .
O4 Ca1 C12 O1 76.43(14) 2_665 .
O2 Ca1 C12 O1 -100.60(14) 2_565 .
O5 Ca1 C12 O1 -5.44(14) . .
O16 Ca1 C12 O1 -75.66(19) . .
O6 Ca1 C12 O1 171.3(2) . .
O2 Ca1 C12 O1 -167.73(13) . .
O4 Ca1 C12 O1 141.92(12) . .
C13 Ca1 C12 O1 170.48(12) . .
Ca1 Ca1 C12 O1 -135.11(13) 2_565 .
Ca1 Ca1 C12 O1 106.53(13) 2_665 .
O4 Ca1 C12 C7 168.7(11) 2_665 .
O2 Ca1 C12 C7 -8.3(11) 2_565 .
O5 Ca1 C12 C7 86.8(11) . .
O16 Ca1 C12 C7 16.6(11) . .
O1 Ca1 C12 C7 92.3(11) . .
O6 Ca1 C12 C7 -96.4(11) . .
O2 Ca1 C12 C7 -75.4(11) . .
O4 Ca1 C12 C7 -125.8(11) . .
C13 Ca1 C12 C7 -97.2(11) . .
Ca1 Ca1 C12 C7 -42.8(11) 2_565 .
Ca1 Ca1 C12 C7 -161.2(11) 2_665 .
Ca1 O2 C13 O4 142.7(2) 2_565 .
Ca1 O2 C13 O4 5.9(2) . .
Ca1 O2 C13 C8 -37.1(4) 2_565 .
Ca1 O2 C13 C8 -173.94(17) . .
Ca1 O2 C13 Ca1 136.8(3) 2_565 .
Ca1 O4 C13 O2 130.7(2) 2_665 .
Ca1 O4 C13 O2 -5.8(2) . .
Ca1 O4 C13 C8 -49.5(4) 2_665 .
Ca1 O4 C13 C8 173.98(17) . .
Ca1 O4 C13 Ca1 136.5(3) 2_665 .
C11 C8 C13 O2 -47.2(3) . .
C14 C8 C13 O2 132.1(2) 1_554 .
C11 C8 C13 O4 133.0(2) . .
C14 C8 C13 O4 -47.7(3) 1_554 .
C11 C8 C13 Ca1 -129.0(15) . .
C14 C8 C13 Ca1 50.3(16) 1_554 .
O4 Ca1 C13 O2 151.72(13) 2_665 .
O2 Ca1 C13 O2 -21.24(16) 2_565 .
O5 Ca1 C13 O2 -129.08(14) . .
O16 Ca1 C13 O2 -95.98(14) . .
O1 Ca1 C13 O2 64.47(16) . .
O6 Ca1 C13 O2 57.07(13) . .
O4 Ca1 C13 O2 174.3(2) . .
C12 Ca1 C13 O2 57.44(14) . .
Ca1 Ca1 C13 O2 -14.65(11) 2_565 .
Ca1 Ca1 C13 O2 158.84(15) 2_665 .
O4 Ca1 C13 O4 -22.62(16) 2_665 .
O2 Ca1 C13 O4 164.42(14) 2_565 .
O5 Ca1 C13 O4 56.58(17) . .
O16 Ca1 C13 O4 89.68(14) . .
O1 Ca1 C13 O4 -109.87(15) . .
O6 Ca1 C13 O4 -117.26(14) . .
O2 Ca1 C13 O4 -174.3(2) . .
C12 Ca1 C13 O4 -116.89(14) . .
Ca1 Ca1 C13 O4 171.01(15) 2_565 .
Ca1 Ca1 C13 O4 -15.50(11) 2_665 .
O4 Ca1 C13 C8 -123.5(16) 2_665 .
O2 Ca1 C13 C8 63.5(16) 2_565 .
O5 Ca1 C13 C8 -44.3(16) . .
O16 Ca1 C13 C8 -11.2(16) . .
O1 Ca1 C13 C8 149.2(15) . .
O6 Ca1 C13 C8 141.8(16) . .
O2 Ca1 C13 C8 84.8(16) . .
O4 Ca1 C13 C8 -100.9(16) . .
C12 Ca1 C13 C8 142.2(16) . .
Ca1 Ca1 C13 C8 70.1(16) 2_565 .
Ca1 Ca1 C13 C8 -116.4(16) 2_665 .
C9 C7 C14 C8 -2.0(3) . 1_556
C12 C7 C14 C8 178.53(19) . 1_556
C7 C9 C15 C11 0.5(3) . 1_556
C7 C9 C15 C10 -178.49(19) . 1_445
